data_7246935
loop_
_publ_author_name
'Xiao, Cheng-Yue'
'Deng, Xi-Ling'
'Wei, Zan-Bin'
'Yang, Shi-Yao'

_publ_section_title
;
 Research on single-crystal-to-single-crystal photoaddition and extension
 of Schmidt's rule in topological chemistry
;
_journal_issue 26
_journal_name_full CrystEngComm
_journal_page_first 3714
_journal_page_last 3717
_journal_paper_doi 10.1039/D3CE00443K
_journal_volume 25
_journal_year 2023
_chemical_formula_moiety 'Zn2 C29 H20 N2 O7 4.50(H2 O)'
_chemical_formula_sum 'C29 H29 N2 O11.5 Zn2'
_chemical_formula_weight 720.28
_space_group_crystal_system triclinic
_space_group_IT_number 2
_space_group_name_Hall '-P 1'
_space_group_name_H-M_alt 'P -1'
_atom_sites_solution_hydrogens mixed
_audit_creation_method SHELXL-2014/7
_audit_update_record
;
2023-04-24 deposited with the CCDC.	2023-06-05 downloaded from the CCDC.
;
_cell_angle_alpha 79.7430(10)
_cell_angle_beta 86.7290(10)
_cell_angle_gamma 67.2950(10)
_cell_formula_units_Z 2
_cell_length_a 9.3469(4)
_cell_length_b 9.9760(4)
_cell_length_c 17.9902(8)
_cell_measurement_reflns_used 6460
_cell_measurement_temperature 189(2)
_cell_measurement_theta_max 28.2850
_cell_measurement_theta_min 2.3432
_cell_volume 1522.64(11)
_computing_structure_refinement 'SHELXL-2014/7 (Sheldrick, 2014)'
_diffrn_ambient_temperature 189(2)
_diffrn_measured_fraction_theta_full 0.982
_diffrn_measured_fraction_theta_max 0.903
_diffrn_measurement_device_type 'Bruker APEX area-detector diffractometer'
_diffrn_measurement_method '\f and \w scan'
_diffrn_radiation_type MoK\a
_diffrn_radiation_wavelength 0.71073
_diffrn_reflns_av_R_equivalents 0.0207
_diffrn_reflns_av_unetI/netI 0.0351
_diffrn_reflns_Laue_measured_fraction_full 0.982
_diffrn_reflns_Laue_measured_fraction_max 0.903
_diffrn_reflns_limit_h_max 12
_diffrn_reflns_limit_h_min -12
_diffrn_reflns_limit_k_max 13
_diffrn_reflns_limit_k_min -12
_diffrn_reflns_limit_l_max 23
_diffrn_reflns_limit_l_min -23
_diffrn_reflns_number 13358
_diffrn_reflns_point_group_measured_fraction_full 0.982
_diffrn_reflns_point_group_measured_fraction_max 0.903
_diffrn_reflns_theta_full 26.000
_diffrn_reflns_theta_max 28.436
_diffrn_reflns_theta_min 2.301
_diffrn_source 'fine-focus sealed tube'
_exptl_absorpt_coefficient_mu 1.640
_exptl_absorpt_correction_T_max 0.7806
_exptl_absorpt_correction_T_min 0.5995
_exptl_absorpt_correction_type multi-scan
_exptl_absorpt_process_details 'SADABS (Bruker, 2002)'
_exptl_crystal_colour Colorless
_exptl_crystal_density_diffrn 1.571
_exptl_crystal_density_meas ?
_exptl_crystal_density_method 'not measured'
_exptl_crystal_description Prism
_exptl_crystal_F_000 738
_exptl_crystal_size_max 0.350
_exptl_crystal_size_mid 0.190
_exptl_crystal_size_min 0.160
_refine_diff_density_max 0.802
_refine_diff_density_min -0.810
_refine_diff_density_rms 0.115
_refine_ls_extinction_method none
_refine_ls_goodness_of_fit_ref 1.027
_refine_ls_hydrogen_treatment mixed
_refine_ls_matrix_type full
_refine_ls_number_parameters 765
_refine_ls_number_reflns 6954
_refine_ls_number_restraints 248
_refine_ls_restrained_S_all 1.018
_refine_ls_R_factor_all 0.0529
_refine_ls_R_factor_gt 0.0463
_refine_ls_shift/su_max 0.016
_refine_ls_shift/su_mean 0.001
_refine_ls_structure_factor_coef Fsqd
_refine_ls_weighting_details 'w=1/[\s^2^(Fo^2^)+(0.0856P)^2^+1.3252P] where P=(Fo^2^+2Fc^2^)/3'
_refine_ls_weighting_scheme calc
_refine_ls_wR_factor_gt 0.1282
_refine_ls_wR_factor_ref 0.1335
_reflns_Friedel_coverage 0.000
_reflns_number_gt 5982
_reflns_number_total 6954
_reflns_threshold_expression 'I > 2\s(I)'
_cod_data_source_file d3ce00443k2.cif
_cod_data_source_block Y
_cod_depositor_comments
;
The following automatic conversions were performed:

data item '_exptl_absorpt_correction_type' value 'Multi-scan' was
changed to 'multi-scan' in accordance with the
/home/data/users/saulius/crontab/automatic-downloads/rss-feeds/RSC/lib/dictionaries/cif_core.dic
dictionary named 'cif_core.dic' version 2.4.2 last updated on
2011-04-26.

data item '_exptl_crystal_density_meas' value 'not measured' was
changed to '?' -- the value is perceived as not measured.

Automatic conversion script
Id: cif_fix_values 8170 2020-07-09 18:12:32Z antanas 

 Adding full bibliography for 7246935--7246938.cif.
;
_cod_original_formula_sum 'C29 H29 N2 O11.50 Zn2'
_cod_database_code 7246935
_shelx_shelxl_version_number 2014/7
_shelx_space_group_comment
;
The symmetry employed for this shelxl refinement is uniquely defined
by the following loop, which should always be used as a source of
symmetry information in preference to the above space-group names.
They are only intended as comments.
;
_shelx_estimated_absorpt_t_min 0.598
_shelx_estimated_absorpt_t_max 0.779

loop_
_space_group_symop_operation_xyz
'x, y, z'
'-x, -y, -z'

loop_
_atom_site_label
_atom_site_type_symbol
_atom_site_fract_x
_atom_site_fract_y
_atom_site_fract_z
_atom_site_U_iso_or_equiv
_atom_site_adp_type
_atom_site_occupancy
_atom_site_site_symmetry_order
_atom_site_calc_flag
_atom_site_refinement_flags_posn
_atom_site_refinement_flags_adp
_atom_site_refinement_flags_occupancy
_atom_site_disorder_assembly
_atom_site_disorder_group
Zn1 Zn 0.90313(3) 0.41119(3) 0.53511(2) 0.02173(9) Uani 1 1 d . . . . .
Zn2 Zn 0.80378(3) 0.59278(3) 0.35743(2) 0.02318(9) Uani 1 1 d . . . . .
O1 O 0.6820(2) 0.5433(2) 0.50408(12) 0.0296(4) Uani 1 1 d . . . . .
O2 O 0.6425(2) 0.7327(2) 0.41106(12) 0.0316(5) Uani 1 1 d . . . . .
O3 O 0.2006(3) 1.2102(2) 0.43482(12) 0.0370(5) Uani 1 1 d . . . . .
O4 O 0.0429(2) 1.2060(2) 0.53153(12) 0.0338(5) Uani 1 1 d . . . . .
O5 O 0.0885(4) 0.7596(3) 0.6998(2) 0.0823(11) Uani 1 1 d . . . . .
O6 O 0.2602(2) 0.5447(2) 0.67928(12) 0.0328(5) Uani 1 1 d . . . . .
O7 O 1.0194(2) 0.51572(19) 0.57353(10) 0.0227(4) Uani 1 1 d D . . . .
H7 H 0.953(3) 0.595(2) 0.5836(17) 0.034 Uiso 1 1 d D U . . .
C1 C 0.4621(3) 0.7583(3) 0.51033(15) 0.0238(5) Uani 1 1 d . . . . .
C2 C 0.4038(3) 0.6857(3) 0.56895(16) 0.0257(6) Uani 1 1 d . . . . .
H2A H 0.4581 0.5833 0.5862 0.031 Uiso 1 1 calc R U . . .
C3 C 0.2669(3) 0.7615(3) 0.60263(16) 0.0257(6) Uani 1 1 d . . . . .
C4 C 0.1902(3) 0.9110(3) 0.57765(17) 0.0268(6) Uani 1 1 d . . . . .
H4A H 0.0969 0.9638 0.6013 0.032 Uiso 1 1 calc R U . . .
C5 C 0.2475(3) 0.9846(3) 0.51871(16) 0.0255(5) Uani 1 1 d . . . . .
C6 C 0.3840(3) 0.9079(3) 0.48493(16) 0.0251(5) Uani 1 1 d . . . . .
H6A H 0.4243 0.9574 0.4444 0.030 Uiso 1 1 calc R U . . .
C7 C 0.6082(3) 0.6721(3) 0.47301(16) 0.0251(5) Uani 1 1 d . . . . .
C8 C 0.1977(4) 0.6839(3) 0.6653(2) 0.0360(7) Uani 1 1 d . . . . .
C9 C 0.1583(3) 1.1464(3) 0.49185(17) 0.0274(6) Uani 1 1 d . . . . .
N1 N 0.7975(6) 0.3431(5) 0.6324(3) 0.0254(7) Uani 0.690(3) 1 d D U P A 1
C10 C 0.7751(6) 0.2176(5) 0.6382(3) 0.0314(9) Uani 0.690(3) 1 d D U P A 1
H10A H 0.8218 0.1548 0.6022 0.038 Uiso 0.690(3) 1 calc R U P A 1
C11 C 0.6870(6) 0.1752(6) 0.6943(3) 0.0370(9) Uani 0.690(3) 1 d D U P A 1
H11A H 0.6733 0.0851 0.6962 0.044 Uiso 0.690(3) 1 calc R U P A 1
C12 C 0.6187(5) 0.2634(6) 0.7477(3) 0.0335(9) Uani 0.690(3) 1 d D U P A 1
C13 C 0.6459(6) 0.3923(6) 0.7422(3) 0.0406(10) Uani 0.690(3) 1 d D U P A 1
H13A H 0.6037 0.4555 0.7785 0.049 Uiso 0.690(3) 1 calc R U P A 1
C14 C 0.7339(7) 0.4282(6) 0.6843(3) 0.0355(10) Uani 0.690(3) 1 d D U P A 1
H14A H 0.7501 0.5174 0.6812 0.043 Uiso 0.690(3) 1 calc R U P A 1
C15 C 0.5265(6) 0.2254(6) 0.8099(3) 0.0442(10) Uani 0.690(3) 1 d D U P A 1
H15A H 0.4840 0.2924 0.8443 0.053 Uiso 0.690(3) 1 calc R U P A 1
C16 C 0.4986(6) 0.1025(6) 0.8212(3) 0.0470(10) Uani 0.690(3) 1 d D U P A 1
H16A H 0.5396 0.0386 0.7852 0.056 Uiso 0.690(3) 1 calc R U P A 1
C17 C 0.4112(6) 0.0556(8) 0.8832(3) 0.0575(12) Uani 0.690(3) 1 d D U P A 1
C18 C 0.3910(8) -0.0719(9) 0.8840(4) 0.0728(13) Uani 0.690(3) 1 d D U P A 1
H18A H 0.4361 -0.1280 0.8451 0.087 Uiso 0.690(3) 1 calc R U P A 1
C19 C 0.3093(8) -0.1218(9) 0.9377(4) 0.0701(12) Uani 0.690(3) 1 d D U P A 1
H19A H 0.2955 -0.2101 0.9347 0.084 Uiso 0.690(3) 1 calc R U P A 1
C20 C 0.2448(7) -0.0489(8) 0.9972(4) 0.0629(12) Uani 0.690(3) 1 d D U P A 1
C21 C 0.2662(7) 0.0791(8) 0.9997(4) 0.0652(13) Uani 0.690(3) 1 d D U P A 1
H21A H 0.2252 0.1321 1.0401 0.078 Uiso 0.690(3) 1 calc R U P A 1
C22 C 0.3483(7) 0.1305(8) 0.9424(4) 0.0627(12) Uani 0.690(3) 1 d D U P A 1
H22A H 0.3615 0.2198 0.9440 0.075 Uiso 0.690(3) 1 calc R U P A 1
C23 C 0.1585(6) -0.1073(7) 1.0540(3) 0.0510(10) Uani 0.690(3) 1 d D U P A 1
H23A H 0.1529 -0.1972 1.0467 0.061 Uiso 0.690(3) 1 calc R U P A 1
C24 C 0.0849(6) -0.0549(6) 1.1152(3) 0.0455(9) Uani 0.690(3) 1 d D U P A 1
H24A H 0.0851 0.0360 1.1243 0.055 Uiso 0.690(3) 1 calc R U P A 1
C25 C 0.0047(6) -0.1292(5) 1.1688(3) 0.0315(9) Uani 0.690(3) 1 d D U P A 1
C26 C -0.0004(7) -0.2619(6) 1.1587(3) 0.0386(10) Uani 0.690(3) 1 d D U P A 1
H26A H 0.0488 -0.3056 1.1165 0.046 Uiso 0.690(3) 1 calc R U P A 1
C27 C -0.0763(7) -0.3304(5) 1.2096(3) 0.0324(8) Uani 0.690(3) 1 d D U P A 1
H27A H -0.0817 -0.4192 1.2003 0.039 Uiso 0.690(3) 1 calc R U P A 1
C28 C -0.0724(7) -0.0712(5) 1.2314(3) 0.0339(8) Uani 0.690(3) 1 d D U P A 1
H28A H -0.0759 0.0211 1.2402 0.041 Uiso 0.690(3) 1 calc R U P A 1
C29 C -0.1434(6) -0.1479(5) 1.2804(3) 0.0285(8) Uani 0.690(3) 1 d D U P A 1
H29A H -0.1955 -0.1064 1.3227 0.034 Uiso 0.690(3) 1 calc R U P A 1
N2 N -0.1426(6) -0.2776(5) 1.2712(3) 0.0236(6) Uani 0.690(3) 1 d D U P A 1
N1' N 0.8091(14) 0.3176(11) 0.6271(7) 0.0254(9) Uani 0.310(3) 1 d D U P A 2
C10' C 0.7983(14) 0.1893(12) 0.6258(7) 0.0309(10) Uani 0.310(3) 1 d D U P A 2
H10B H 0.8475 0.1365 0.5863 0.037 Uiso 0.310(3) 1 calc R U P A 2
C11' C 0.7187(13) 0.1297(12) 0.6793(6) 0.0369(10) Uani 0.310(3) 1 d D U P A 2
H11B H 0.7182 0.0353 0.6774 0.044 Uiso 0.310(3) 1 calc R U P A 2
C12' C 0.6403(12) 0.2047(12) 0.7354(6) 0.0330(10) Uani 0.310(3) 1 d D U P A 2
C13' C 0.6466(15) 0.3408(13) 0.7349(7) 0.0405(12) Uani 0.310(3) 1 d D U P A 2
H13B H 0.5931 0.3982 0.7721 0.049 Uiso 0.310(3) 1 calc R U P A 2
C14' C 0.7312(17) 0.3939(13) 0.6800(7) 0.0354(11) Uani 0.310(3) 1 d D U P A 2
H14B H 0.7335 0.4882 0.6803 0.042 Uiso 0.310(3) 1 calc R U P A 2
C15' C 0.5532(12) 0.1416(14) 0.7904(6) 0.0433(11) Uani 0.310(3) 1 d D U P A 2
H15B H 0.5467 0.0535 0.7808 0.052 Uiso 0.310(3) 1 calc R U P A 2
C16' C 0.4829(12) 0.1884(14) 0.8511(6) 0.0456(11) Uani 0.310(3) 1 d D U P A 2
H16B H 0.4895 0.2756 0.8621 0.055 Uiso 0.310(3) 1 calc R U P A 2
C17' C 0.3959(13) 0.1217(15) 0.9034(7) 0.0561(13) Uani 0.310(3) 1 d D U P A 2
C18' C 0.3756(17) -0.0034(16) 0.8981(9) 0.0720(13) Uani 0.310(3) 1 d D U P A 2
H18B H 0.4183 -0.0527 0.8567 0.086 Uiso 0.310(3) 1 calc R U P A 2
C19' C 0.2934(17) -0.0607(18) 0.9522(8) 0.0694(13) Uani 0.310(3) 1 d D U P A 2
H19B H 0.2768 -0.1467 0.9471 0.083 Uiso 0.310(3) 1 calc R U P A 2
C20' C 0.2366(16) 0.0077(15) 1.0128(7) 0.0624(13) Uani 0.310(3) 1 d D U P A 2
C21' C 0.2559(16) 0.1348(16) 1.0192(8) 0.0647(13) Uani 0.310(3) 1 d D U P A 2
H21B H 0.2136 0.1840 1.0608 0.078 Uiso 0.310(3) 1 calc R U P A 2
C22' C 0.3370(16) 0.1896(15) 0.9650(8) 0.0614(13) Uani 0.310(3) 1 d D U P A 2
H22B H 0.3529 0.2762 0.9699 0.074 Uiso 0.310(3) 1 calc R U P A 2
C23' C 0.1528(4) -0.0204(3) 1.0791(6) 0.0533(11) Uani 0.310(3) 1 d D U P A 2
H23B H 0.1421 0.0373 1.1173 0.064 Uiso 0.310(3) 1 calc R U P A 2
C24' C 0.0884(4) -0.1212(3) 1.0919(6) 0.0474(11) Uani 0.310(3) 1 d D U P A 2
H24B H 0.0970 -0.1720 1.0508 0.057 Uiso 0.310(3) 1 calc R U P A 2
C25' C 0.0091(14) -0.1667(12) 1.1555(6) 0.0312(11) Uani 0.310(3) 1 d D U P A 2
C26' C -0.0045(17) -0.2989(13) 1.1539(7) 0.0385(12) Uani 0.310(3) 1 d D U P A 2
H26B H 0.0277 -0.3452 1.1107 0.046 Uiso 0.310(3) 1 calc R U P A 2
C27' C -0.0642(17) -0.3635(12) 1.2144(7) 0.0322(9) Uani 0.310(3) 1 d D U P A 2
H27B H -0.0638 -0.4589 1.2145 0.039 Uiso 0.310(3) 1 calc R U P A 2
C28' C -0.0483(15) -0.0984(12) 1.2163(6) 0.0335(10) Uani 0.310(3) 1 d D U P A 2
H28B H -0.0445 -0.0055 1.2186 0.040 Uiso 0.310(3) 1 calc R U P A 2
C29' C -0.1120(14) -0.1673(12) 1.2741(7) 0.0287(9) Uani 0.310(3) 1 d D U P A 2
H29B H -0.1499 -0.1205 1.3167 0.034 Uiso 0.310(3) 1 calc R U P A 2
N2' N -0.1231(14) -0.2960(11) 1.2732(7) 0.0234(8) Uani 0.310(3) 1 d D U P A 2
O1W O 0.4099(6) 1.1709(6) 0.3168(3) 0.0746(13) Uani 0.7 1 d D . P B 1
H1C H 0.325(2) 1.168(4) 0.303(2) 0.112 Uiso 0.7 1 d D U P C 1
H1D H 0.456(3) 1.192(5) 0.2764(12) 0.112 Uiso 0.7 1 d D U P D 1
O2W O 0.1470(12) 1.2821(11) 0.2052(5) 0.064(3) Uiso 0.3 1 d D . P E 1
H2C H 0.145(10) 1.300(3) 0.2495(10) 0.096 Uiso 0.3 1 d D U P F 1
H2D H 0.159(7) 1.1932(19) 0.2069(19) 0.096 Uiso 0.3 1 d D U P G 1
O3W O -0.0976(15) 1.4928(16) 0.0070(8) 0.080(4) Uiso 0.25 1 d D . P H 1
H3C H -0.021(2) 1.459(7) 0.0375(18) 0.120 Uiso 0.25 1 d D U P I 1
H3D H -0.171(2) 1.470(4) 0.028(3) 0.120 Uiso 0.25 1 d D U P J 1
O4W O -0.3373(16) 1.4211(16) 0.1683(10) 0.094(5) Uiso 0.25 1 d D . P K 1
H4C H -0.247(2) 1.395(4) 0.149(3) 0.141 Uiso 0.25 1 d D U P L 1
H4D H -0.366(3) 1.349(2) 0.174(6) 0.141 Uiso 0.25 1 d D U P M 1
O5W O -0.3682(17) 1.494(2) -0.0102(9) 0.076(5) Uiso 0.2 1 d D . P N 1
H5C H -0.463(2) 1.53(2) -0.0247(18) 0.113 Uiso 0.2 1 d D U P O 1
H5D H -0.364(5) 1.466(15) 0.0374(12) 0.113 Uiso 0.2 1 d D U P P 1
O6W O -0.006(2) 1.344(3) 0.1236(13) 0.105(9) Uiso 0.15 1 d D . P Q 1
H6C H 0.075(2) 1.307(10) 0.152(2) 0.157 Uiso 0.15 1 d D U P R 1
H6D H -0.080(2) 1.328(6) 0.148(3) 0.157 Uiso 0.15 1 d D U P S 1
O7W O 0.2177(16) 1.2165(14) 0.2825(8) 0.097(4) Uiso 0.3 1 d D . P T 2
H7C H 0.228(11) 1.150(2) 0.257(2) 0.146 Uiso 0.3 1 d D U P U 2
H7D H 0.161(9) 1.299(2) 0.257(3) 0.146 Uiso 0.3 1 d D U P V 2
O8W O -0.4809(16) 1.5865(16) -0.0886(8) 0.085(4) Uiso 0.25 1 d D . P W 2
H8C H -0.418(3) 1.542(9) -0.0517(15) 0.128 Uiso 0.25 1 d D U P X 2
H8D H -0.563(2) 1.569(4) -0.079(3) 0.128 Uiso 0.25 1 d D U P Y 2
O9W O 0.0414(19) 1.2727(16) 0.1729(13) 0.107(7) Uiso 0.2 1 d D . P Z 2
H9C H 0.129(2) 1.266(3) 0.188(3) 0.160 Uiso 0.2 1 d D U P A 2
H9D H 0.046(3) 1.186(2) 0.171(4) 0.160 Uiso 0.2 1 d D U P B 2
O10W O -0.140(2) 1.407(2) 0.0972(10) 0.102(7) Uiso 0.2 1 d D . P C 2
H10C H -0.216(3) 1.406(9) 0.1253(15) 0.153 Uiso 0.2 1 d D U P D 2
H10D H -0.174(5) 1.445(10) 0.0524(11) 0.153 Uiso 0.2 1 d D U P E 2
O11W O -0.3019(19) 1.535(2) -0.0306(11) 0.103(7) Uiso 0.2 1 d D . P F 2
H11C H -0.337(3) 1.485(4) 0.004(2) 0.154 Uiso 0.2 1 d D U P G 2
H11D H -0.208(2) 1.515(5) -0.020(3) 0.154 Uiso 0.2 1 d D U P H 2
O12W O 0.0000 1.5000 0.0000 0.104(7) Uiso 0.3 2 d DS . P I 2
H12C H -0.081(3) 1.529(9) -0.0275(15) 0.156 Uiso 0.15 1 d D U P J 2
H12D H -0.014(6) 1.452(5) 0.0417(13) 0.156 Uiso 0.15 1 d D U P K 2
O13W O -0.171(2) 1.648(3) -0.1154(12) 0.076(9) Uiso 0.1 1 d D . P L 2
H13C H -0.250(2) 1.627(3) -0.120(3) 0.114 Uiso 0.1 1 d D U P M 2
H13D H -0.149(3) 1.684(4) -0.1588(15) 0.114 Uiso 0.1 1 d D U P N 2
O14W O -0.387(2) 1.371(3) 0.1444(12) 0.089(8) Uiso 0.15 1 d D . P O 2
H14C H -0.367(3) 1.418(4) 0.1035(17) 0.134 Uiso 0.15 1 d D U P P 2
H14D H -0.481(2) 1.380(5) 0.143(3) 0.134 Uiso 0.15 1 d D U P Q 2
O15W O -0.2658(17) 1.3941(16) 0.1202(8) 0.068(4) Uiso 0.2 1 d D . P R 3
H15C H -0.279(5) 1.447(3) 0.1539(13) 0.102 Uiso 0.2 1 d D U P S 3
H15D H -0.343(3) 1.434(6) 0.0899(14) 0.102 Uiso 0.2 1 d D U P T 3
O16W O -0.447(2) 1.459(2) 0.0347(10) 0.104(7) Uiso 0.2 1 d D . P U 3
H16C H -0.443(6) 1.508(6) -0.0088(12) 0.156 Uiso 0.2 1 d D U P V 3
H16D H -0.373(3) 1.455(7) 0.0617(14) 0.156 Uiso 0.2 1 d D U P W 3
O17W O 0.293(2) 1.343(2) 0.1723(11) 0.093(8) Uiso 0.15 1 d D . P X 3
H17C H 0.294(5) 1.388(4) 0.1277(14) 0.140 Uiso 0.15 1 d D U P Y 3
H17D H 0.236(3) 1.294(2) 0.173(3) 0.140 Uiso 0.15 1 d D U P Z 3
O18W O -0.0773(18) 1.431(2) 0.0516(10) 0.082(5) Uiso 0.2 1 d D . P A 3
H18C H -0.165(3) 1.467(10) 0.0296(17) 0.123 Uiso 0.2 1 d D U P B 3
H18D H -0.085(6) 1.381(5) 0.0943(14) 0.123 Uiso 0.2 1 d D U P C 3
O19W O -0.1899(18) 1.564(2) -0.0472(11) 0.104(7) Uiso 0.2 1 d D . P D 4
H19C H -0.097(2) 1.561(4) -0.050(3) 0.156 Uiso 0.2 1 d D U P E 4
H19D H -0.198(4) 1.506(4) -0.0079(17) 0.156 Uiso 0.2 1 d D U P F 4
O20W O -0.221(2) 1.433(3) 0.0569(10) 0.082(7) Uiso 0.15 1 d D . P G 4
H20C H -0.298(4) 1.457(15) 0.0269(13) 0.122 Uiso 0.15 1 d D U P H 4
H20D H -0.251(6) 1.411(13) 0.1016(11) 0.122 Uiso 0.15 1 d D U P I 4

loop_
_atom_site_aniso_label
_atom_site_aniso_U_11
_atom_site_aniso_U_22
_atom_site_aniso_U_33
_atom_site_aniso_U_23
_atom_site_aniso_U_13
_atom_site_aniso_U_12
Zn1 0.01785(14) 0.01525(14) 0.02574(16) 0.00110(11) 0.00636(11) -0.00223(11)
Zn2 0.02301(15) 0.01792(15) 0.02378(16) 0.00099(11) 0.00588(12) -0.00531(11)
O1 0.0193(9) 0.0204(9) 0.0390(11) 0.0019(8) 0.0047(8) -0.0001(7)
O2 0.0300(10) 0.0208(9) 0.0313(10) 0.0005(8) 0.0087(8) 0.0007(8)
O3 0.0375(11) 0.0194(9) 0.0385(12) 0.0025(8) 0.0122(9) 0.0011(8)
O4 0.0314(10) 0.0160(9) 0.0421(12) -0.0004(8) 0.0130(9) 0.0002(8)
O5 0.0722(19) 0.0367(14) 0.117(3) -0.0001(16) 0.0642(18) -0.0115(13)
O6 0.0349(11) 0.0210(9) 0.0420(12) 0.0033(8) -0.0042(9) -0.0134(8)
O7 0.0199(8) 0.0172(8) 0.0248(9) 0.0002(7) 0.0048(7) -0.0027(7)
C1 0.0203(12) 0.0185(11) 0.0274(13) -0.0030(10) 0.0016(10) -0.0024(9)
C2 0.0230(12) 0.0172(11) 0.0323(14) -0.0019(10) 0.0006(10) -0.0037(9)
C3 0.0246(12) 0.0196(12) 0.0318(14) -0.0035(10) 0.0052(10) -0.0083(10)
C4 0.0219(12) 0.0191(12) 0.0370(15) -0.0071(11) 0.0071(11) -0.0051(10)
C5 0.0248(12) 0.0170(11) 0.0307(14) -0.0027(10) 0.0016(10) -0.0044(10)
C6 0.0248(12) 0.0184(11) 0.0273(13) -0.0021(10) 0.0024(10) -0.0041(10)
C7 0.0207(12) 0.0185(12) 0.0306(14) -0.0021(10) 0.0027(10) -0.0029(9)
C8 0.0310(14) 0.0247(13) 0.0494(18) -0.0012(13) 0.0123(13) -0.0113(11)
C9 0.0253(13) 0.0188(12) 0.0334(14) -0.0048(10) 0.0054(11) -0.0037(10)
N1 0.0190(11) 0.0214(14) 0.0280(13) 0.0029(12) 0.0061(10) -0.0031(11)
C10 0.0261(15) 0.0329(16) 0.0336(17) -0.0024(14) 0.0080(13) -0.0120(13)
C11 0.0320(16) 0.0428(18) 0.0386(18) 0.0004(15) 0.0090(14) -0.0211(14)
C12 0.0221(14) 0.0397(18) 0.0310(16) 0.0051(15) 0.0052(12) -0.0089(15)
C13 0.0346(15) 0.0490(19) 0.0329(16) -0.0074(17) 0.0126(13) -0.0115(17)
C14 0.0360(14) 0.0318(18) 0.0342(15) -0.0040(15) 0.0112(13) -0.0102(15)
C15 0.0339(16) 0.0567(19) 0.0337(17) 0.0022(16) 0.0118(14) -0.0141(16)
C16 0.0332(15) 0.0601(19) 0.0404(18) 0.0129(16) 0.0073(15) -0.0201(15)
C17 0.0234(15) 0.077(2) 0.0455(19) 0.0250(18) 0.0095(15) -0.0072(17)
C18 0.0432(17) 0.094(2) 0.067(2) 0.036(2) 0.0032(16) -0.0319(18)
C19 0.0411(16) 0.099(2) 0.0557(19) 0.0238(19) 0.0084(16) -0.0278(18)
C20 0.0350(15) 0.088(2) 0.0538(19) 0.0405(18) -0.0068(15) -0.0321(17)
C21 0.0391(16) 0.075(2) 0.062(2) 0.0259(19) 0.0029(17) -0.0167(18)
C22 0.0418(17) 0.052(2) 0.079(2) 0.0244(18) -0.0011(18) -0.0172(17)
C23 0.0352(15) 0.082(2) 0.0380(17) 0.0230(16) -0.0026(14) -0.0384(15)
C24 0.0425(15) 0.0518(18) 0.0485(18) 0.0216(15) -0.0107(15) -0.0365(14)
C25 0.0356(14) 0.0339(17) 0.0282(16) 0.0044(14) -0.0022(13) -0.0206(14)
C26 0.0478(16) 0.0392(19) 0.0328(15) -0.0078(16) 0.0162(13) -0.0223(16)
C27 0.0422(15) 0.0213(17) 0.0293(14) 0.0011(14) 0.0075(12) -0.0107(14)
C28 0.0441(16) 0.0243(15) 0.0349(17) 0.0022(14) -0.0014(14) -0.0178(13)
C29 0.0312(17) 0.0214(14) 0.0296(14) -0.0009(12) 0.0035(13) -0.0085(12)
N2 0.0213(13) 0.0189(13) 0.0243(11) 0.0047(10) 0.0023(10) -0.0048(10)
N1' 0.0190(13) 0.0214(16) 0.0279(14) 0.0028(13) 0.0061(12) -0.0030(13)
C10' 0.0259(16) 0.0325(17) 0.0335(18) -0.0025(16) 0.0081(15) -0.0125(14)
C11' 0.0320(17) 0.0426(19) 0.0383(19) 0.0001(17) 0.0087(16) -0.0209(15)
C12' 0.0220(15) 0.0393(19) 0.0307(17) 0.0046(17) 0.0051(14) -0.0090(16)
C13' 0.0344(16) 0.049(2) 0.0328(17) -0.0075(18) 0.0126(15) -0.0115(18)
C14' 0.0359(15) 0.0317(19) 0.0343(16) -0.0036(16) 0.0111(14) -0.0105(16)
C15' 0.0335(17) 0.0560(19) 0.0334(18) 0.0022(17) 0.0120(16) -0.0152(17)
C16' 0.0322(16) 0.0588(19) 0.0398(19) 0.0127(17) 0.0071(16) -0.0210(17)
C17' 0.0224(16) 0.076(2) 0.0445(19) 0.0248(19) 0.0102(16) -0.0080(18)
C18' 0.0429(17) 0.093(2) 0.066(2) 0.035(2) 0.0037(17) -0.0323(19)
C19' 0.0409(17) 0.098(2) 0.056(2) 0.023(2) 0.0083(17) -0.0282(19)
C20' 0.0347(16) 0.087(2) 0.0533(19) 0.0404(19) -0.0063(16) -0.0324(18)
C21' 0.0391(17) 0.075(2) 0.061(2) 0.0250(19) 0.0026(18) -0.0167(19)
C22' 0.0413(17) 0.051(2) 0.079(2) 0.0236(19) -0.0012(19) -0.0184(18)
C23' 0.0372(16) 0.083(2) 0.0393(18) 0.0230(17) -0.0023(16) -0.0366(16)
C24' 0.0438(16) 0.0534(19) 0.0497(19) 0.0217(17) -0.0107(16) -0.0353(16)
C25' 0.0354(15) 0.0338(18) 0.0279(17) 0.0040(16) -0.0020(15) -0.0208(15)
C26' 0.0478(17) 0.039(2) 0.0330(16) -0.0080(17) 0.0159(15) -0.0226(17)
C27' 0.0421(16) 0.0212(18) 0.0291(15) 0.0012(15) 0.0076(14) -0.0109(16)
C28' 0.0438(17) 0.0240(17) 0.0351(19) 0.0021(15) -0.0016(16) -0.0182(14)
C29' 0.0313(18) 0.0217(15) 0.0298(15) -0.0010(14) 0.0036(15) -0.0082(14)
N2' 0.0212(15) 0.0187(14) 0.0244(12) 0.0045(12) 0.0021(12) -0.0050(12)
O1W 0.081(3) 0.088(3) 0.062(3) -0.023(2) 0.024(2) -0.039(3)

loop_
_atom_type_symbol
_atom_type_description
_atom_type_scat_dispersion_real
_atom_type_scat_dispersion_imag
_atom_type_scat_source
C C 0.0033 0.0016 'International Tables Vol C Tables 4.2.6.8 and 6.1.1.4'
H H 0.0000 0.0000 'International Tables Vol C Tables 4.2.6.8 and 6.1.1.4'
N N 0.0061 0.0033 'International Tables Vol C Tables 4.2.6.8 and 6.1.1.4'
O O 0.0106 0.0060 'International Tables Vol C Tables 4.2.6.8 and 6.1.1.4'
Zn Zn 0.2839 1.4301 'International Tables Vol C Tables 4.2.6.8 and 6.1.1.4'

loop_
_geom_angle_atom_site_label_1
_geom_angle_atom_site_label_2
_geom_angle_atom_site_label_3
_geom_angle
_geom_angle_site_symmetry_1
_geom_angle_site_symmetry_3
_geom_angle_publ_flag
O4 Zn1 O7 109.52(9) 1_645 . ?
O4 Zn1 O1 136.98(9) 1_645 . ?
O7 Zn1 O1 113.34(8) . . ?
O4 Zn1 N1' 84.2(3) 1_645 . ?
O7 Zn1 N1' 107.9(4) . . ?
O1 Zn1 N1' 86.2(3) . . ?
O4 Zn1 N1 90.98(12) 1_645 . ?
O7 Zn1 N1 103.05(16) . . ?
O1 Zn1 N1 83.08(15) . . ?
O4 Zn1 O7 90.94(8) 1_645 2_766 ?
O7 Zn1 O7 84.26(8) . 2_766 ?
O1 Zn1 O7 89.76(7) . 2_766 ?
N1' Zn1 O7 167.8(4) . 2_766 ?
N1 Zn1 O7 171.32(17) . 2_766 ?
O4 Zn1 Zn1 103.18(6) 1_645 2_766 ?
O7 Zn1 Zn1 44.10(5) . 2_766 ?
O1 Zn1 Zn1 104.71(6) . 2_766 ?
N1' Zn1 Zn1 152.0(4) . 2_766 ?
N1 Zn1 Zn1 146.91(15) . 2_766 ?
O7 Zn1 Zn1 40.16(5) 2_766 2_766 ?
O6 Zn2 O7 109.16(8) 2_666 2_766 ?
O6 Zn2 O2 114.36(9) 2_666 . ?
O7 Zn2 O2 107.89(8) 2_766 . ?
O6 Zn2 N2' 109.9(4) 2_666 1_664 ?
O7 Zn2 N2' 106.4(4) 2_766 1_664 ?
O2 Zn2 N2' 108.8(3) . 1_664 ?
O6 Zn2 N2 110.57(18) 2_666 1_664 ?
O7 Zn2 N2 111.05(16) 2_766 1_664 ?
O2 Zn2 N2 103.71(14) . 1_664 ?
C7 O1 Zn1 138.62(19) . . ?
C7 O2 Zn2 112.78(17) . . ?
C9 O4 Zn1 134.08(19) . 1_465 ?
C8 O6 Zn2 127.4(2) . 2_666 ?
Zn2 O7 Zn1 120.53(9) 2_766 . ?
Zn2 O7 Zn1 110.24(8) 2_766 2_766 ?
Zn1 O7 Zn1 95.74(8) . 2_766 ?
Zn2 O7 H7 118(2) 2_766 . ?
Zn1 O7 H7 106(2) . . ?
Zn1 O7 H7 101(2) 2_766 . ?
C2 C1 C6 120.3(2) . . ?
C2 C1 C7 119.0(2) . . ?
C6 C1 C7 120.7(2) . . ?
C1 C2 C3 120.1(2) . . ?
C1 C2 H2A 119.9 . . ?
C3 C2 H2A 119.9 . . ?
C2 C3 C4 119.3(3) . . ?
C2 C3 C8 121.3(2) . . ?
C4 C3 C8 119.4(2) . . ?
C3 C4 C5 120.9(3) . . ?
C3 C4 H4A 119.5 . . ?
C5 C4 H4A 119.5 . . ?
C6 C5 C4 119.4(2) . . ?
C6 C5 C9 121.3(3) . . ?
C4 C5 C9 119.3(2) . . ?
C5 C6 C1 119.8(3) . . ?
C5 C6 H6A 120.1 . . ?
C1 C6 H6A 120.1 . . ?
O1 C7 O2 125.0(2) . . ?
O1 C7 C1 117.2(2) . . ?
O2 C7 C1 117.7(2) . . ?
O5 C8 O6 124.8(3) . . ?
O5 C8 C3 118.1(3) . . ?
O6 C8 C3 117.1(3) . . ?
O3 C9 O4 125.4(3) . . ?
O3 C9 C5 119.7(2) . . ?
O4 C9 C5 114.9(2) . . ?
C10 N1 C14 117.9(5) . . ?
C10 N1 Zn1 118.7(4) . . ?
C14 N1 Zn1 122.9(4) . . ?
N1 C10 C11 122.6(5) . . ?
N1 C10 H10A 118.7 . . ?
C11 C10 H10A 118.7 . . ?
C10 C11 C12 120.1(5) . . ?
C10 C11 H11A 120.0 . . ?
C12 C11 H11A 120.0 . . ?
C11 C12 C13 116.9(4) . . ?
C11 C12 C15 123.6(5) . . ?
C13 C12 C15 119.5(5) . . ?
C14 C13 C12 119.9(5) . . ?
C14 C13 H13A 120.1 . . ?
C12 C13 H13A 120.1 . . ?
N1 C14 C13 122.7(5) . . ?
N1 C14 H14A 118.6 . . ?
C13 C14 H14A 118.6 . . ?
C16 C15 C12 123.8(5) . . ?
C16 C15 H15A 118.1 . . ?
C12 C15 H15A 118.1 . . ?
C15 C16 C17 126.7(6) . . ?
C15 C16 H16A 116.6 . . ?
C17 C16 H16A 116.6 . . ?
C18 C17 C22 116.8(5) . . ?
C18 C17 C16 118.1(6) . . ?
C22 C17 C16 125.1(7) . . ?
C19 C18 C17 122.2(8) . . ?
C19 C18 H18A 118.9 . . ?
C17 C18 H18A 118.9 . . ?
C18 C19 C20 122.2(8) . . ?
C18 C19 H19A 118.9 . . ?
C20 C19 H19A 118.9 . . ?
C21 C20 C19 117.4(6) . . ?
C21 C20 C23 122.4(7) . . ?
C19 C20 C23 120.2(7) . . ?
C20 C21 C22 119.4(7) . . ?
C20 C21 H21A 120.3 . . ?
C22 C21 H21A 120.3 . . ?
C17 C22 C21 121.9(7) . . ?
C17 C22 H22A 119.0 . . ?
C21 C22 H22A 119.0 . . ?
C24 C23 C20 130.4(6) . . ?
C24 C23 H23A 114.8 . . ?
C20 C23 H23A 114.8 . . ?
C23 C24 C25 123.9(5) . . ?
C23 C24 H24A 118.0 . . ?
C25 C24 H24A 118.0 . . ?
C26 C25 C28 116.4(4) . . ?
C26 C25 C24 120.9(5) . . ?
C28 C25 C24 122.6(5) . . ?
C27 C26 C25 120.2(5) . . ?
C27 C26 H26A 119.9 . . ?
C25 C26 H26A 119.9 . . ?
N2 C27 C26 122.8(5) . . ?
N2 C27 H27A 118.6 . . ?
C26 C27 H27A 118.6 . . ?
C29 C28 C25 119.8(5) . . ?
C29 C28 H28A 120.1 . . ?
C25 C28 H28A 120.1 . . ?
N2 C29 C28 123.0(5) . . ?
N2 C29 H29A 118.5 . . ?
C28 C29 H29A 118.5 . . ?
C27 N2 C29 117.7(5) . . ?
C27 N2 Zn2 120.7(4) . 1_446 ?
C29 N2 Zn2 120.3(4) . 1_446 ?
C10' N1' C14' 117.6(11) . . ?
C10' N1' Zn1 119.1(8) . . ?
C14' N1' Zn1 121.9(8) . . ?
N1' C10' C11' 122.6(11) . . ?
N1' C10' H10B 118.7 . . ?
C11' C10' H10B 118.7 . . ?
C12' C11' C10' 120.8(10) . . ?
C12' C11' H11B 119.6 . . ?
C10' C11' H11B 119.6 . . ?
C11' C12' C13' 116.5(9) . . ?
C11' C12' C15' 120.1(10) . . ?
C13' C12' C15' 123.4(10) . . ?
C12' C13' C14' 120.0(10) . . ?
C12' C13' H13B 120.0 . . ?
C14' C13' H13B 120.0 . . ?
N1' C14' C13' 122.4(11) . . ?
N1' C14' H14B 118.8 . . ?
C13' C14' H14B 118.8 . . ?
C16' C15' C12' 129.4(12) . . ?
C16' C15' H15B 115.3 . . ?
C12' C15' H15B 115.3 . . ?
C15' C16' C17' 127.0(12) . . ?
C15' C16' H16B 116.5 . . ?
C17' C16' H16B 116.5 . . ?
C18' C17' C22' 118.8(11) . . ?
C18' C17' C16' 125.3(12) . . ?
C22' C17' C16' 115.9(12) . . ?
C17' C18' C19' 121.0(14) . . ?
C17' C18' H18B 119.5 . . ?
C19' C18' H18B 119.5 . . ?
C20' C19' C18' 119.3(14) . . ?
C20' C19' H19B 120.3 . . ?
C18' C19' H19B 120.3 . . ?
C19' C20' C21' 120.6(11) . . ?
C19' C20' C23' 135.0(12) . . ?
C21' C20' C23' 104.5(10) . . ?
C22' C21' C20' 119.1(13) . . ?
C22' C21' H21B 120.5 . . ?
C20' C21' H21B 120.5 . . ?
C21' C22' C17' 121.2(13) . . ?
C21' C22' H22B 119.4 . . ?
C17' C22' H22B 119.4 . . ?
C24' C23' C20' 125.6(10) . . ?
C24' C23' H23B 117.2 . . ?
C20' C23' H23B 117.2 . . ?
C23' C24' C25' 132.1(10) . . ?
C23' C24' H24B 113.9 . . ?
C25' C24' H24B 113.9 . . ?
C28' C25' C26' 118.2(10) . . ?
C28' C25' C24' 128.3(10) . . ?
C26' C25' C24' 113.5(9) . . ?
C27' C26' C25' 120.2(11) . . ?
C27' C26' H26B 119.9 . . ?
C25' C26' H26B 119.9 . . ?
N2' C27' C26' 121.6(11) . . ?
N2' C27' H27B 119.2 . . ?
C26' C27' H27B 119.2 . . ?
C25' C28' C29' 118.5(11) . . ?
C25' C28' H28B 120.8 . . ?
C29' C28' H28B 120.8 . . ?
N2' C29' C28' 123.5(11) . . ?
N2' C29' H29B 118.3 . . ?
C28' C29' H29B 118.3 . . ?
C29' N2' C27' 117.8(11) . . ?
C29' N2' Zn2 125.2(9) . 1_446 ?
C27' N2' Zn2 116.6(9) . 1_446 ?
H1C O1W H1D 106.9(17) . . ?
H2C O2W H2D 109.8(17) . . ?
H2C O2W H6C 144(6) . . ?
H2D O2W H6C 86(5) . . ?
H3C O3W H3D 108.6(18) . . ?
H4C O4W H4D 108.7(18) . . ?
H5C O5W H5D 108.6(18) . . ?
H6C O6W H6D 108.6(18) . . ?
H7C O7W H7D 108.4(18) . . ?
O14W O8W H8C 162(5) 2_485 . ?
O14W O8W H8D 55(4) 2_485 . ?
H8C O8W H8D 108.5(18) . . ?
H9C O9W H9D 108.3(16) . . ?
H10C O10W H10D 108.6(18) . . ?
H8C O11W H11C 72(4) . . ?
H8C O11W H11D 168(6) . . ?
H11C O11W H11D 108.5(18) . . ?
H12C O12W H12D 108.8(18) . . ?
H13C O13W H13D 108.3(18) . . ?
O8W O14W H14C 71(3) 2_485 . ?
O8W O14W H14D 39(3) 2_485 . ?
H14C O14W H14D 108.5(18) . . ?
H15C O15W H15D 108.6(17) . . ?
H15C O15W H16D 115(3) . . ?
H15D O15W H16D 9(3) . . ?
O16W O16W H15D 158(3) 2_485 . ?
O16W O16W H16C 41(4) 2_485 . ?
H15D O16W H16C 122(4) . . ?
O16W O16W H16D 146(4) 2_485 . ?
H15D O16W H16D 13(4) . . ?
H16C O16W H16D 108.6(18) . . ?
H17C O17W H17D 108.7(18) . . ?
H18C O18W H18D 108.6(18) . . ?
H19C O19W H19D 108.5(17) . . ?
H19D O20W H20C 70(6) . . ?
H19D O20W H20D 163(9) . . ?
H20C O20W H20D 108.2(18) . . ?

loop_
_geom_bond_atom_site_label_1
_geom_bond_atom_site_label_2
_geom_bond_distance
_geom_bond_site_symmetry_2
_geom_bond_publ_flag
Zn1 O4 1.9683(19) 1_645 ?
Zn1 O7 1.991(2) . ?
Zn1 O1 2.0216(19) . ?
Zn1 N1' 2.073(11) . ?
Zn1 N1 2.097(5) . ?
Zn1 O7 2.1482(18) 2_766 ?
Zn1 Zn1 3.0715(6) 2_766 ?
Zn2 O6 1.917(2) 2_666 ?
Zn2 O7 1.9545(18) 2_766 ?
Zn2 O2 1.9601(19) . ?
Zn2 N2' 1.965(12) 1_664 ?
Zn2 N2 2.006(5) 1_664 ?
O1 C7 1.242(3) . ?
O2 C7 1.257(3) . ?
O3 C9 1.236(4) . ?
O4 C9 1.263(3) . ?
O4 Zn1 1.9683(19) 1_465 ?
O5 C8 1.224(4) . ?
O6 C8 1.265(4) . ?
O6 Zn2 1.917(2) 2_666 ?
O7 Zn2 1.9546(18) 2_766 ?
O7 Zn1 2.1482(18) 2_766 ?
O7 H7 0.842(10) . ?
C1 C2 1.378(4) . ?
C1 C6 1.386(4) . ?
C1 C7 1.500(4) . ?
C2 C3 1.380(4) . ?
C2 H2A 0.9500 . ?
C3 C4 1.383(4) . ?
C3 C8 1.510(4) . ?
C4 C5 1.383(4) . ?
C4 H4A 0.9500 . ?
C5 C6 1.381(4) . ?
C5 C9 1.504(4) . ?
C6 H6A 0.9500 . ?
N1 C10 1.333(6) . ?
N1 C14 1.333(6) . ?
C10 C11 1.378(6) . ?
C10 H10A 0.9500 . ?
C11 C12 1.379(7) . ?
C11 H11A 0.9500 . ?
C12 C13 1.391(7) . ?
C12 C15 1.459(6) . ?
C13 C14 1.373(6) . ?
C13 H13A 0.9500 . ?
C14 H14A 0.9500 . ?
C15 C16 1.328(7) . ?
C15 H15A 0.9500 . ?
C16 C17 1.462(6) . ?
C16 H16A 0.9500 . ?
C17 C18 1.354(10) . ?
C17 C22 1.382(10) . ?
C18 C19 1.343(7) . ?
C18 H18A 0.9500 . ?
C19 C20 1.379(10) . ?
C19 H19A 0.9500 . ?
C20 C21 1.375(10) . ?
C20 C23 1.445(6) . ?
C21 C22 1.393(8) . ?
C21 H21A 0.9500 . ?
C22 H22A 0.9500 . ?
C23 C24 1.342(8) . ?
C23 H23A 0.9500 . ?
C24 C25 1.461(6) . ?
C24 H24A 0.9500 . ?
C25 C26 1.386(6) . ?
C25 C28 1.394(7) . ?
C26 C27 1.373(6) . ?
C26 H26A 0.9500 . ?
C27 N2 1.330(6) . ?
C27 H27A 0.9500 . ?
C28 C29 1.373(6) . ?
C28 H28A 0.9500 . ?
C29 N2 1.331(6) . ?
C29 H29A 0.9500 . ?
N2 Zn2 2.006(5) 1_446 ?
N1' C10' 1.326(12) . ?
N1' C14' 1.330(12) . ?
C10' C11' 1.374(12) . ?
C10' H10B 0.9500 . ?
C11' C12' 1.370(13) . ?
C11' H11B 0.9500 . ?
C12' C13' 1.381(13) . ?
C12' C15' 1.456(11) . ?
C13' C14' 1.389(13) . ?
C13' H13B 0.9500 . ?
C14' H14B 0.9500 . ?
C15' C16' 1.305(13) . ?
C15' H15B 0.9500 . ?
C16' C17' 1.449(12) . ?
C16' H16B 0.9500 . ?
C17' C18' 1.353(17) . ?
C17' C22' 1.378(16) . ?
C18' C19' 1.385(14) . ?
C18' H18B 0.9500 . ?
C19' C20' 1.362(16) . ?
C19' H19B 0.9500 . ?
C20' C21' 1.373(16) . ?
C20' C23' 1.435(12) . ?
C21' C22' 1.368(13) . ?
C21' H21B 0.9500 . ?
C22' H22B 0.9500 . ?
C23' C24' 1.3391(10) . ?
C23' H23B 0.9500 . ?
C24' C25' 1.430(11) . ?
C24' H24B 0.9500 . ?
C25' C28' 1.364(13) . ?
C25' C26' 1.378(13) . ?
C26' C27' 1.367(13) . ?
C26' H26B 0.9500 . ?
C27' N2' 1.334(12) . ?
C27' H27B 0.9500 . ?
C28' C29' 1.378(12) . ?
C28' H28B 0.9500 . ?
C29' N2' 1.330(12) . ?
C29' H29B 0.9500 . ?
N2' Zn2 1.965(12) 1_446 ?
O1W H1C 0.857(10) . ?
O1W H1D 0.862(10) . ?
O2W H2C 0.846(10) . ?
O2W H2D 0.845(10) . ?
O2W H6C 1.14(3) . ?
O3W H3C 0.851(10) . ?
O3W H3D 0.849(10) . ?
O4W H4C 0.850(10) . ?
O4W H4D 0.849(10) . ?
O5W H5C 0.850(10) . ?
O5W H5D 0.850(10) . ?
O6W H6C 0.850(10) . ?
O6W H6D 0.850(10) . ?
O7W H7C 0.850(10) . ?
O7W H7D 0.852(10) . ?
O8W O14W 1.52(2) 2_485 ?
O8W H8C 0.850(10) . ?
O8W H8D 0.851(10) . ?
O9W H9C 0.851(10) . ?
O9W H9D 0.851(10) . ?
O10W H10C 0.851(10) . ?
O10W H10D 0.850(10) . ?
O11W H8C 1.14(4) . ?
O11W H11C 0.851(10) . ?
O11W H11D 0.850(10) . ?
O12W H12C 0.849(10) . ?
O12W H12D 0.849(10) . ?
O13W H13C 0.851(10) . ?
O13W H13D 0.851(10) . ?
O14W O8W 1.52(2) 2_485 ?
O14W H14C 0.851(10) . ?
O14W H14D 0.850(10) . ?
O15W H15C 0.850(10) . ?
O15W H15D 0.850(10) . ?
O15W H16D 1.38(3) . ?
O16W O16W 1.53(3) 2_485 ?
O16W H15D 1.35(3) . ?
O16W H16C 0.850(10) . ?
O16W H16D 0.850(10) . ?
O17W H17C 0.850(10) . ?
O17W H17D 0.849(10) . ?
O18W H18C 0.850(10) . ?
O18W H18D 0.850(10) . ?
O19W H19C 0.850(10) . ?
O19W H19D 0.850(10) . ?
O20W H19D 1.32(3) . ?
O20W H20C 0.851(10) . ?
O20W H20D 0.851(10) . ?

loop_
_geom_hbond_atom_site_label_D
_geom_hbond_atom_site_label_H
_geom_hbond_atom_site_label_A
_geom_hbond_distance_DH
_geom_hbond_distance_HA
_geom_hbond_distance_DA
_geom_hbond_angle_DHA
_geom_hbond_site_symmetry_A
O1W H1C O2W 0.857(10) 2.30(3) 2.995(11) 138(3) .
O2W H2C O1W 0.846(10) 2.57(8) 2.995(11) 112(6) .
O4W H4C O6W 0.850(10) 2.15(2) 2.99(2) 167(5) .
O5W H5D O4W 0.850(10) 2.33(3) 3.17(2) 170(13) .
O6W H6D O4W 0.850(10) 2.25(3) 2.99(2) 145(4) .
O7W H7D O9W 0.852(10) 2.05(5) 2.49(2) 111(4) .
O8W H8C O11W 0.850(10) 1.14(4) 1.87(2) 139(7) .
O9W H9C O7W 0.851(10) 1.83(5) 2.49(2) 132(5) .
O10W H10C O14W 0.851(10) 1.76(4) 2.54(3) 152(6) .
O10W H10D O11W 0.850(10) 1.83(3) 2.66(2) 163(4) .
O11W H11D O10W 0.850(10) 2.20(5) 2.66(2) 114(4) .
O11W H11D O12W 0.850(10) 1.94(2) 2.782(17) 172(4) .
O12W H12D O10W 0.849(10) 1.64(3) 2.397(18) 146(5) .
O12W H12C O11W 0.849(10) 2.05(3) 2.782(17) 144(4) .
O13W H13C O11W 0.851(10) 1.84(5) 2.31(3) 113(4) .
O14W H14C O10W 0.851(10) 2.08(4) 2.54(3) 114(3) .
O15W H15D O16W 0.850(10) 1.35(3) 2.18(2) 164(5) .
O16W H16D O15W 0.850(10) 1.38(3) 2.18(2) 155(6) .
O15W H15D O16W 0.850(10) 1.35(3) 2.18(2) 164(5) .
O16W H16D O15W 0.850(10) 1.38(3) 2.18(2) 155(6) .
O18W H18D O15W 0.850(10) 1.69(5) 2.20(2) 116(4) .
O19W H19D O20W 0.850(10) 1.32(3) 2.16(3) 172(5) .

loop_
_geom_torsion_atom_site_label_1
_geom_torsion_atom_site_label_2
_geom_torsion_atom_site_label_3
_geom_torsion_atom_site_label_4
_geom_torsion
_geom_torsion_site_symmetry_1
_geom_torsion_site_symmetry_2
_geom_torsion_site_symmetry_3
_geom_torsion_site_symmetry_4
_geom_torsion_publ_flag
C6 C1 C2 C3 0.2(4) . . . . ?
C7 C1 C2 C3 -177.9(3) . . . . ?
C1 C2 C3 C4 -0.9(4) . . . . ?
C1 C2 C3 C8 178.1(3) . . . . ?
C2 C3 C4 C5 1.1(4) . . . . ?
C8 C3 C4 C5 -177.8(3) . . . . ?
C3 C4 C5 C6 -0.7(4) . . . . ?
C3 C4 C5 C9 178.3(3) . . . . ?
C4 C5 C6 C1 0.0(4) . . . . ?
C9 C5 C6 C1 -179.0(3) . . . . ?
C2 C1 C6 C5 0.3(4) . . . . ?
C7 C1 C6 C5 178.3(3) . . . . ?
Zn1 O1 C7 O2 51.5(5) . . . . ?
Zn1 O1 C7 C1 -132.2(3) . . . . ?
Zn2 O2 C7 O1 10.7(4) . . . . ?
Zn2 O2 C7 C1 -165.56(19) . . . . ?
C2 C1 C7 O1 -10.4(4) . . . . ?
C6 C1 C7 O1 171.6(3) . . . . ?
C2 C1 C7 O2 166.2(3) . . . . ?
C6 C1 C7 O2 -11.9(4) . . . . ?
Zn2 O6 C8 O5 85.4(5) 2_666 . . . ?
Zn2 O6 C8 C3 -96.4(3) 2_666 . . . ?
C2 C3 C8 O5 170.1(4) . . . . ?
C4 C3 C8 O5 -10.9(5) . . . . ?
C2 C3 C8 O6 -8.2(5) . . . . ?
C4 C3 C8 O6 170.7(3) . . . . ?
Zn1 O4 C9 O3 -10.4(5) 1_465 . . . ?
Zn1 O4 C9 C5 169.6(2) 1_465 . . . ?
C6 C5 C9 O3 5.7(4) . . . . ?
C4 C5 C9 O3 -173.3(3) . . . . ?
C6 C5 C9 O4 -174.3(3) . . . . ?
C4 C5 C9 O4 6.8(4) . . . . ?
C14 N1 C10 C11 1.4(9) . . . . ?
Zn1 N1 C10 C11 -170.2(4) . . . . ?
N1 C10 C11 C12 -0.4(9) . . . . ?
C10 C11 C12 C13 -1.1(7) . . . . ?
C10 C11 C12 C15 -178.6(5) . . . . ?
C11 C12 C13 C14 1.7(8) . . . . ?
C15 C12 C13 C14 179.3(5) . . . . ?
C10 N1 C14 C13 -0.7(9) . . . . ?
Zn1 N1 C14 C13 170.5(5) . . . . ?
C12 C13 C14 N1 -0.8(9) . . . . ?
C11 C12 C15 C16 -0.3(8) . . . . ?
C13 C12 C15 C16 -177.7(5) . . . . ?
C12 C15 C16 C17 178.2(5) . . . . ?
C15 C16 C17 C18 178.1(6) . . . . ?
C15 C16 C17 C22 -2.7(9) . . . . ?
C22 C17 C18 C19 2.3(10) . . . . ?
C16 C17 C18 C19 -178.4(6) . . . . ?
C17 C18 C19 C20 -2.2(11) . . . . ?
C18 C19 C20 C21 0.4(10) . . . . ?
C18 C19 C20 C23 -179.7(6) . . . . ?
C19 C20 C21 C22 1.0(9) . . . . ?
C23 C20 C21 C22 -178.9(6) . . . . ?
C18 C17 C22 C21 -0.8(9) . . . . ?
C16 C17 C22 C21 180.0(6) . . . . ?
C20 C21 C22 C17 -0.8(10) . . . . ?
C21 C20 C23 C24 0.9(10) . . . . ?
C19 C20 C23 C24 -178.9(6) . . . . ?
C20 C23 C24 C25 -178.6(5) . . . . ?
C23 C24 C25 C26 -0.3(8) . . . . ?
C23 C24 C25 C28 -179.2(5) . . . . ?
C28 C25 C26 C27 -1.0(9) . . . . ?
C24 C25 C26 C27 -180.0(5) . . . . ?
C25 C26 C27 N2 -2.5(10) . . . . ?
C26 C25 C28 C29 2.1(8) . . . . ?
C24 C25 C28 C29 -178.9(5) . . . . ?
C25 C28 C29 N2 0.1(9) . . . . ?
C26 C27 N2 C29 4.7(9) . . . . ?
C26 C27 N2 Zn2 -162.1(5) . . . 1_446 ?
C28 C29 N2 C27 -3.5(9) . . . . ?
C28 C29 N2 Zn2 163.3(5) . . . 1_446 ?
C14' N1' C10' C11' -4(2) . . . . ?
Zn1 N1' C10' C11' -170.9(10) . . . . ?
N1' C10' C11' C12' 3(2) . . . . ?
C10' C11' C12' C13' -0.3(18) . . . . ?
C10' C11' C12' C15' 178.4(11) . . . . ?
C11' C12' C13' C14' -0.8(19) . . . . ?
C15' C12' C13' C14' -179.4(12) . . . . ?
C10' N1' C14' C13' 3(2) . . . . ?
Zn1 N1' C14' C13' 169.3(11) . . . . ?
C12' C13' C14' N1' -1(2) . . . . ?
C11' C12' C15' C16' 173.4(12) . . . . ?
C13' C12' C15' C16' -8(2) . . . . ?
C12' C15' C16' C17' 179.1(11) . . . . ?
C15' C16' C17' C18' 1(2) . . . . ?
C15' C16' C17' C22' 177.7(12) . . . . ?
C22' C17' C18' C19' 2(2) . . . . ?
C16' C17' C18' C19' 178.4(13) . . . . ?
C17' C18' C19' C20' -2(2) . . . . ?
C18' C19' C20' C21' 2(2) . . . . ?
C18' C19' C20' C23' -177.8(14) . . . . ?
C19' C20' C21' C22' -2(2) . . . . ?
C23' C20' C21' C22' 178.1(12) . . . . ?
C20' C21' C22' C17' 2(2) . . . . ?
C18' C17' C22' C21' -2(2) . . . . ?
C16' C17' C22' C21' -178.4(12) . . . . ?
C19' C20' C23' C24' -10(2) . . . . ?
C21' C20' C23' C24' 169.8(9) . . . . ?
C20' C23' C24' C25' 176.5(10) . . . . ?
C23' C24' C25' C28' 13.8(18) . . . . ?
C23' C24' C25' C26' -164.2(9) . . . . ?
C28' C25' C26' C27' -5(2) . . . . ?
C24' C25' C26' C27' 173.7(12) . . . . ?
C25' C26' C27' N2' 6(2) . . . . ?
C26' C25' C28' C29' 2(2) . . . . ?
C24' C25' C28' C29' -175.7(12) . . . . ?
C25' C28' C29' N2' -1(2) . . . . ?
C28' C29' N2' C27' 2(2) . . . . ?
C28' C29' N2' Zn2 174.5(10) . . . 1_446 ?
C26' C27' N2' C29' -5(2) . . . . ?
C26' C27' N2' Zn2 -177.5(12) . . . 1_446 ?
